data_4501269
loop_
_publ_author_name
'Manjare, Yogesh'
'Pedireddi, V. R.'

_publ_section_title
;
 Co-Crystals of 1,3-Adamantanedicarboxylic Acid with N-Oxide and Aza
 Compounds
;
_journal_issue 11
_journal_name_full 'Crystal Growth &amp; Design'
_journal_page_first 5079
_journal_paper_doi 10.1021/cg200987z
_journal_volume 11
_journal_year 2011
_chemical_formula_moiety 'C12 H16 O4, C12 H10 N2 O2'
_chemical_formula_sum 'C24 H26 N2 O6'
_chemical_formula_weight 438.47
_chemical_name_systematic
; 
 1,3-adamantanedicarboxylic acid (E)-2,2'-(ethene-1,2-diyl)dipyridine 1-oxide 
;
_space_group_IT_number 15
_symmetry_cell_setting monoclinic
_symmetry_space_group_name_Hall '-C 2yc'
_symmetry_space_group_name_H-M 'C 1 2/c 1'
_atom_sites_solution_hydrogens geom
_atom_sites_solution_primary direct
_atom_sites_solution_secondary difmap
_audit_creation_method SHELXL-97
_cell_angle_alpha 90.00
_cell_angle_beta 95.881(5)
_cell_angle_gamma 90.00
_cell_formula_units_Z 8
_cell_length_a 23.332(7)
_cell_length_b 13.044(4)
_cell_length_c 13.742(4)
_cell_measurement_temperature 297
_cell_volume 4160(2)
_computing_cell_refinement SMART
_computing_data_collection SMART
_computing_data_reduction SAINTPLUS
_computing_structure_refinement 'SHELXL-97 (Sheldrick, 1997)'
_computing_structure_solution 'SHELXS-97 (Sheldrick, 1990)'
_diffrn_ambient_temperature 297
_diffrn_measured_fraction_theta_full 0.992
_diffrn_measured_fraction_theta_max 0.992
_diffrn_measurement_device_type 'Bruker APEX CCD-Area detector'
_diffrn_measurement_method SMART
_diffrn_radiation_monochromator graphite
_diffrn_radiation_source 'fine-focus sealed tube'
_diffrn_radiation_type MoK\a
_diffrn_radiation_wavelength 0.71073
_diffrn_reflns_av_R_equivalents 0.0654
_diffrn_reflns_av_sigmaI/netI 0.0448
_diffrn_reflns_limit_h_max 28
_diffrn_reflns_limit_h_min -27
_diffrn_reflns_limit_k_max 15
_diffrn_reflns_limit_k_min -15
_diffrn_reflns_limit_l_max 16
_diffrn_reflns_limit_l_min -16
_diffrn_reflns_number 14153
_diffrn_reflns_theta_full 25.37
_diffrn_reflns_theta_max 25.37
_diffrn_reflns_theta_min 1.79
_exptl_absorpt_coefficient_mu 0.101
_exptl_absorpt_correction_T_max 0.972
_exptl_absorpt_correction_T_min 0.968
_exptl_absorpt_correction_type empirical
_exptl_absorpt_process_details '(SADABS; Sheldrick, 1996)'
_exptl_crystal_colour Yellow
_exptl_crystal_density_diffrn 1.400
_exptl_crystal_density_method 'not measured'
_exptl_crystal_description Block
_exptl_crystal_F_000 1856
_exptl_crystal_size_max 0.32
_exptl_crystal_size_mid 0.29
_exptl_crystal_size_min 0.28
_refine_diff_density_max 0.316
_refine_diff_density_min -0.313
_refine_diff_density_rms 0.070
_refine_ls_extinction_method none
_refine_ls_goodness_of_fit_ref 1.112
_refine_ls_hydrogen_treatment mixed
_refine_ls_matrix_type full
_refine_ls_number_parameters 390
_refine_ls_number_reflns 3787
_refine_ls_number_restraints 0
_refine_ls_restrained_S_all 1.112
_refine_ls_R_factor_all 0.0873
_refine_ls_R_factor_gt 0.0670
_refine_ls_shift/su_max 0.001
_refine_ls_shift/su_mean 0.000
_refine_ls_structure_factor_coef Fsqd
_refine_ls_weighting_details 'calc w=1/[\s^2^(Fo^2^)+(0.1000P)^2^+0.0000P] where P=(Fo^2^+2Fc^2^)/3'
_refine_ls_weighting_scheme calc
_refine_ls_wR_factor_gt 0.1595
_refine_ls_wR_factor_ref 0.1720
_reflns_number_gt 2860
_reflns_number_total 3787
_reflns_threshold_expression >2sigma(I)
_cod_data_source_file cg200987z_si_003.cif
_cod_data_source_block 1c
_cod_depositor_comments
;
The following automatic conversions were performed:

'_symmetry_cell_setting' value 'Monoclinic' changed to 'monoclinic'
according to /home/saulius/struct/CIF-dictionaries/cif_core.dic
dictionary named 'cif_core.dic' version 2.4.1 from 2010-06-29.

Automatic conversion script
Id: cif_fix_values 1715 2011-07-08 13:25:40Z adriana 
;
_cod_original_sg_symbol_H-M C2/c
_cod_database_code 4501269

loop_
_symmetry_equiv_pos_as_xyz
'x, y, z'
'-x, y, -z+1/2'
'x+1/2, y+1/2, z'
'-x+1/2, y+1/2, -z+1/2'
'-x, -y, -z'
'x, -y, z-1/2'
'-x+1/2, -y+1/2, -z'
'x+1/2, -y+1/2, z-1/2'

loop_
_atom_site_label
_atom_site_type_symbol
_atom_site_fract_x
_atom_site_fract_y
_atom_site_fract_z
_atom_site_U_iso_or_equiv
_atom_site_adp_type
_atom_site_occupancy
_atom_site_symmetry_multiplicity
_atom_site_calc_flag
_atom_site_refinement_flags
O1 O 0.35174(10) 0.21191(15) 0.48683(16) 0.0791(7) Uani 1 1 d .
O2 O 0.31972(8) 0.06198(13) 0.43431(15) 0.0663(6) Uani 1 1 d .
H2O H 0.3391 0.0425 0.4840 0.089(11) Uiso 1 1 calc R
O3 O 0.09156(7) 0.19766(15) 0.20372(19) 0.0775(7) Uani 1 1 d .
O4 O 0.13849(7) 0.05141(13) 0.20718(15) 0.0556(5) Uani 1 1 d .
H4O H 0.0998(16) 0.020(3) 0.196(3) 0.107(12) Uiso 1 1 d .
O1A O 0.38012(6) 0.03371(14) 0.07494(14) 0.0585(6) Uani 1 1 d .
O1B O 0.54863(6) 0.43698(13) 0.17614(13) 0.0518(5) Uani 1 1 d .
N1A N 0.43513(8) 0.01199(16) 0.09789(14) 0.0416(5) Uani 1 1 d .
N1B N 0.49771(8) 0.45963(16) 0.12999(14) 0.0411(5) Uani 1 1 d .
C1 C 0.24859(10) 0.3662(2) 0.2575(2) 0.0458(6) Uani 1 1 d .
H1 H 0.2448(9) 0.435(2) 0.2630(16) 0.037(6) Uiso 1 1 d .
C2 C 0.28126(11) 0.3455(2) 0.1704(2) 0.0545(7) Uani 1 1 d .
H2 H 0.2585(11) 0.376(2) 0.106(2) 0.061(8) Uiso 1 1 d .
H2C H 0.3181(12) 0.377(2) 0.1773(18) 0.057(7) Uiso 1 1 d .
C3 C 0.18885(10) 0.31743(19) 0.2411(2) 0.0448(6) Uani 1 1 d .
H3 H 0.1666(9) 0.3289(15) 0.2966(15) 0.022(5) Uiso 1 1 d .
H3C H 0.1687(12) 0.348(2) 0.178(2) 0.073(9) Uiso 1 1 d .
C4 C 0.28821(10) 0.2302(2) 0.15812(18) 0.0460(6) Uani 1 1 d .
H4 H 0.3113(8) 0.2145(14) 0.0975(14) 0.022(5) Uiso 1 1 d .
C5 C 0.19485(9) 0.20195(18) 0.22974(17) 0.0375(6) Uani 1 1 d .
C6 C 0.32102(10) 0.1847(2) 0.24997(19) 0.0446(6) Uani 1 1 d .
H6 H 0.3258(9) 0.1070(19) 0.2439(15) 0.038(6) Uiso 1 1 d .
H6C H 0.3567(11) 0.2195(19) 0.2613(17) 0.048(7) Uiso 1 1 d .
C7 C 0.22860(10) 0.1795(2) 0.14206(18) 0.0431(6) Uani 1 1 d .
H7 H 0.2332(9) 0.1051(18) 0.1365(15) 0.033(6) Uiso 1 1 d .
H7C H 0.2065(10) 0.2120(18) 0.0861(18) 0.044(6) Uiso 1 1 d .
C8 C 0.28847(9) 0.20675(17) 0.33881(17) 0.0371(6) Uani 1 1 d .
C9 C 0.22824(9) 0.15714(18) 0.32281(17) 0.0330(5) Uani 1 1 d .
H9 H 0.2057(8) 0.1704(15) 0.3777(14) 0.023(5) Uiso 1 1 d .
C10 C 0.28170(11) 0.32269(19) 0.3500(2) 0.0439(6) Uani 1 1 d .
H10 H 0.2600(9) 0.3311(15) 0.4064(16) 0.025(5) Uiso 1 1 d .
H10C H 0.3190(10) 0.3538(18) 0.3559(16) 0.046(7) Uiso 1 1 d .
C11 C 0.32274(9) 0.16207(19) 0.42827(17) 0.0409(6) Uani 1 1 d .
C12 C 0.13600(9) 0.15072(19) 0.21251(18) 0.0417(6) Uani 1 1 d .
C1A C 0.45156(11) -0.0865(2) 0.10972(19) 0.0496(7) Uani 1 1 d .
H1A H 0.4201(12) -0.138(2) 0.097(2) 0.070(9) Uiso 1 1 d .
C2A C 0.50799(12) -0.1119(2) 0.13377(19) 0.0559(7) Uani 1 1 d .
H2A H 0.5162(11) -0.182(2) 0.1442(18) 0.053(8) Uiso 1 1 d .
C3A C 0.54837(12) -0.0345(3) 0.1471(2) 0.0589(8) Uani 1 1 d .
H3A H 0.5901(14) -0.052(2) 0.159(2) 0.081(9) Uiso 1 1 d .
C4A C 0.53127(10) 0.0638(2) 0.13515(19) 0.0527(7) Uani 1 1 d .
H4A H 0.5586(12) 0.124(2) 0.1422(18) 0.058(8) Uiso 1 1 d .
C5A C 0.47407(9) 0.09062(18) 0.11024(16) 0.0392(6) Uani 1 1 d .
C6A C 0.45263(10) 0.1937(2) 0.09533(18) 0.0461(6) Uani 1 1 d .
H6A H 0.4116(16) 0.194(3) 0.070(2) 0.104(12) Uiso 1 1 d .
C1B C 0.48170(11) 0.5578(2) 0.1187(2) 0.0495(7) Uani 1 1 d .
H1B H 0.5089(13) 0.611(2) 0.148(2) 0.075(9) Uiso 1 1 d .
C2B C 0.42904(12) 0.5836(2) 0.0712(2) 0.0546(7) Uani 1 1 d .
H2B H 0.4200(11) 0.653(2) 0.0702(18) 0.054(8) Uiso 1 1 d .
C3B C 0.39190(12) 0.5066(2) 0.0355(2) 0.0539(7) Uani 1 1 d .
H3B H 0.3543(13) 0.526(2) 0.0057(19) 0.063(8) Uiso 1 1 d .
C4B C 0.40870(10) 0.4074(2) 0.04848(19) 0.0488(7) Uani 1 1 d .
H4B H 0.3847(11) 0.349(2) 0.0246(17) 0.050(7) Uiso 1 1 d .
C5B C 0.46216(9) 0.38070(18) 0.09629(16) 0.0394(6) Uani 1 1 d .
C6B C 0.48287(11) 0.2779(2) 0.11225(18) 0.0472(7) Uani 1 1 d .
H6B H 0.5203(15) 0.279(2) 0.141(2) 0.090(11) Uiso 1 1 d .
H9C H 0.2312(8) 0.0841(18) 0.3164(14) 0.028(5) Uiso 1 1 d .

loop_
_atom_site_aniso_label
_atom_site_aniso_U_11
_atom_site_aniso_U_22
_atom_site_aniso_U_33
_atom_site_aniso_U_23
_atom_site_aniso_U_13
_atom_site_aniso_U_12
O1 0.0869(15) 0.0513(12) 0.0867(14) -0.0016(10) -0.0520(12) -0.0078(11)
O2 0.0627(12) 0.0400(12) 0.0856(14) 0.0084(9) -0.0441(11) -0.0048(9)
O3 0.0252(10) 0.0498(12) 0.151(2) 0.0066(12) -0.0206(11) 0.0055(8)
O4 0.0270(9) 0.0413(12) 0.0939(14) -0.0028(9) -0.0161(9) -0.0049(7)
O1A 0.0233(9) 0.0549(12) 0.0924(14) -0.0225(10) -0.0181(9) 0.0031(8)
O1B 0.0260(9) 0.0516(12) 0.0726(12) 0.0022(8) -0.0195(8) -0.0071(7)
N1A 0.0292(10) 0.0446(13) 0.0482(12) -0.0093(9) -0.0095(8) 0.0019(8)
N1B 0.0254(10) 0.0482(13) 0.0478(11) 0.0020(9) -0.0057(8) -0.0051(8)
C1 0.0387(13) 0.0250(14) 0.0712(17) 0.0055(12) -0.0073(12) -0.0033(10)
C2 0.0368(15) 0.0563(18) 0.0680(18) 0.0189(14) -0.0064(13) -0.0113(12)
C3 0.0315(13) 0.0398(15) 0.0612(17) 0.0058(12) -0.0045(12) 0.0055(10)
C4 0.0298(13) 0.0593(18) 0.0477(15) 0.0029(12) -0.0013(11) -0.0039(11)
C5 0.0212(11) 0.0364(13) 0.0520(14) 0.0014(10) -0.0101(10) -0.0008(9)
C6 0.0208(12) 0.0503(17) 0.0604(16) -0.0024(12) -0.0068(11) -0.0013(11)
C7 0.0315(13) 0.0470(17) 0.0477(14) 0.0014(12) -0.0108(11) 0.0005(11)
C8 0.0247(11) 0.0337(13) 0.0502(13) 0.0008(10) -0.0087(10) -0.0015(9)
C9 0.0229(11) 0.0279(13) 0.0464(14) 0.0001(10) -0.0054(10) -0.0012(9)
C10 0.0355(14) 0.0370(15) 0.0574(16) -0.0028(11) -0.0036(12) -0.0070(11)
C11 0.0259(12) 0.0415(15) 0.0530(14) -0.0022(11) -0.0073(10) -0.0036(10)
C12 0.0260(12) 0.0403(15) 0.0556(14) 0.0036(11) -0.0107(10) 0.0018(10)
C1A 0.0471(16) 0.0453(16) 0.0539(16) -0.0056(12) -0.0067(12) 0.0047(12)
C2A 0.0575(18) 0.0546(19) 0.0527(16) 0.0029(13) -0.0081(13) 0.0185(14)
C3A 0.0344(14) 0.079(2) 0.0610(17) 0.0083(15) -0.0092(12) 0.0170(14)
C4A 0.0286(13) 0.067(2) 0.0600(17) 0.0034(14) -0.0077(12) 0.0020(13)
C5A 0.0271(12) 0.0490(15) 0.0400(13) -0.0038(11) -0.0048(10) 0.0006(10)
C6A 0.0263(12) 0.0525(16) 0.0570(15) -0.0080(12) -0.0069(11) -0.0023(11)
C1B 0.0415(15) 0.0447(16) 0.0607(16) 0.0019(12) -0.0016(12) -0.0030(12)
C2B 0.0455(16) 0.0503(18) 0.0666(18) 0.0058(14) -0.0014(13) 0.0072(13)
C3B 0.0352(14) 0.068(2) 0.0560(16) 0.0060(13) -0.0096(12) 0.0043(13)
C4B 0.0320(13) 0.0604(18) 0.0505(15) 0.0026(13) -0.0117(11) -0.0046(12)
C5B 0.0269(11) 0.0470(15) 0.0424(13) -0.0006(11) -0.0055(10) -0.0074(10)
C6B 0.0306(13) 0.0528(17) 0.0537(15) -0.0009(12) -0.0168(11) -0.0066(11)

loop_
_atom_type_symbol
_atom_type_description
_atom_type_scat_dispersion_real
_atom_type_scat_dispersion_imag
_atom_type_scat_source
C C 0.0033 0.0016 'International Tables Vol C Tables 4.2.6.8 and 6.1.1.4'
H H 0.0000 0.0000 'International Tables Vol C Tables 4.2.6.8 and 6.1.1.4'
N N 0.0061 0.0033 'International Tables Vol C Tables 4.2.6.8 and 6.1.1.4'
O O 0.0106 0.0060 'International Tables Vol C Tables 4.2.6.8 and 6.1.1.4'

loop_
_geom_angle_atom_site_label_1
_geom_angle_atom_site_label_2
_geom_angle_atom_site_label_3
_geom_angle
O1A N1A C1A 119.4(2)
O1A N1A C5A 119.0(2)
C1A N1A C5A 121.5(2)
O1B N1B C1B 119.7(2)
O1B N1B C5B 118.5(2)
C1B N1B C5B 121.8(2)
C2 C1 C10 109.9(2)
C2 C1 C3 109.7(2)
C10 C1 C3 110.2(2)
C1 C2 C4 109.4(2)
C5 C3 C1 109.56(19)
C2 C4 C6 110.0(2)
C2 C4 C7 109.6(2)
C6 C4 C7 108.8(2)
C3 C5 C12 111.05(18)
C3 C5 C7 109.3(2)
C12 C5 C7 108.74(19)
C3 C5 C9 109.5(2)
C12 C5 C9 109.46(19)
C7 C5 C9 108.82(18)
C4 C6 C8 109.79(19)
C5 C7 C4 109.6(2)
C11 C8 C6 108.16(18)
C11 C8 C10 110.51(19)
C6 C8 C10 109.4(2)
C11 C8 C9 110.62(19)
C6 C8 C9 109.07(19)
C10 C8 C9 109.09(19)
C8 C9 C5 109.55(18)
C1 C10 C8 109.4(2)
O1 C11 O2 122.1(2)
O1 C11 C8 123.7(2)
O2 C11 C8 114.07(19)
O3 C12 O4 123.1(2)
O3 C12 C5 123.2(2)
O4 C12 C5 113.67(19)
N1A C1A C2A 121.1(3)
C1A C2A C3A 118.9(3)
C4A C3A C2A 119.4(3)
C3A C4A C5A 122.3(3)
N1A C5A C4A 116.8(2)
N1A C5A C6A 117.7(2)
C4A C5A C6A 125.5(2)
C6B C6A C5A 125.6(2)
N1B C1B C2B 121.0(3)
C1B C2B C3B 119.3(3)
C4B C3B C2B 118.9(3)
C3B C4B C5B 122.2(2)
N1B C5B C4B 116.9(2)
N1B C5B C6B 117.9(2)
C4B C5B C6B 125.2(2)
C6A C6B C5B 126.0(2)

loop_
_geom_bond_atom_site_label_1
_geom_bond_atom_site_label_2
_geom_bond_distance
O1 C11 1.190(3)
O2 C11 1.310(3)
O3 C12 1.200(3)
O4 C12 1.299(3)
O1A N1A 1.321(2)
O1B N1B 1.322(2)
N1A C1A 1.346(3)
N1A C5A 1.369(3)
N1B C1B 1.339(3)
N1B C5B 1.372(3)
C1 C2 1.509(4)
C1 C10 1.527(3)
C1 C3 1.527(3)
C2 C4 1.525(4)
C3 C5 1.522(3)
C4 C6 1.528(3)
C4 C7 1.535(3)
C5 C12 1.523(3)
C5 C7 1.534(3)
C5 C9 1.543(3)
C6 C8 1.530(3)
C8 C11 1.513(3)
C8 C10 1.530(3)
C8 C9 1.542(3)
C1A C2A 1.365(4)
C2A C3A 1.381(4)
C3A C4A 1.348(4)
C4A C5A 1.388(3)
C5A C6A 1.442(3)
C6A C6B 1.313(4)
C1B C2B 1.373(4)
C2B C3B 1.384(4)
C3B C4B 1.358(4)
C4B C5B 1.393(3)
C5B C6B 1.434(4)
